data_7158681
loop_
_publ_author_name
'Kaehler, Tanja'
'Lorenz, Jonas'
'Ould, Darren'
'Engl, Dorothea'
'Santi, Micol'
'Gierlichs, Lukas'
'Wirth, Thomas'
'Melen, Rebecca'

_publ_section_title
;
 Borane promoted aryl transfer reaction for the synthesis of \a-aryl
 functionalised \b-hydroxy and \b-keto esters
;
_journal_name_full 'Organic &amp; Biomolecular Chemistry'
_journal_paper_doi 10.1039/D2OB00643J
_journal_year 2022
_chemical_formula_moiety 'C17 H12 F6 O3'
_chemical_formula_sum 'C17 H12 F6 O3'
_chemical_formula_weight 378.27
_chemical_name_systematic
;
ethyl (2S,3R)-3-(4-fluorophenyl)-3-hydroxy-2-(perfluorophenyl)propanoate
;
_space_group_crystal_system triclinic
_space_group_IT_number 2
_space_group_name_Hall '-P 1'
_space_group_name_H-M_alt 'P -1'
_atom_sites_solution_hydrogens geom
_atom_sites_solution_primary direct
_audit_creation_method SHELXL-2018/3
_audit_update_record
;
2022-02-24 deposited with the CCDC.	2022-05-09 downloaded from the CCDC.
;
_cell_angle_alpha 63.134(5)
_cell_angle_beta 87.435(4)
_cell_angle_gamma 88.496(4)
_cell_formula_units_Z 4
_cell_length_a 5.8206(3)
_cell_length_b 17.0082(9)
_cell_length_c 18.1536(10)
_cell_measurement_reflns_used 4714
_cell_measurement_temperature 200(2)
_cell_measurement_theta_max 28.2420
_cell_measurement_theta_min 4.0080
_cell_volume 1601.55(16)
_computing_cell_refinement 'CrysAlisPro 1.171.41.112a (Rigaku OD, 2021)'
_computing_data_collection 'CrysAlisPro 1.171.41.112a (Rigaku OD, 2021)'
_computing_data_reduction 'CrysAlisPro 1.171.41.112a (Rigaku OD, 2021)'
_computing_molecular_graphics 'XSHELL and shelxle'
_computing_publication_material 'XCIF and enCIFer'
_computing_structure_refinement 'SHELXL-2018/3 (Sheldrick, 2018)'
_computing_structure_solution SHELXS
_diffrn_ambient_temperature 200(2)
_diffrn_detector_area_resol_mean 10.5082
_diffrn_measured_fraction_theta_full 0.998
_diffrn_measured_fraction_theta_max 0.829
_diffrn_measurement_device_type 'SuperNova, Dual, Cu at home/near, Atlas'
_diffrn_measurement_method '\w scanns'
_diffrn_radiation_type MoK\a
_diffrn_radiation_wavelength 0.71073
_diffrn_reflns_av_R_equivalents 0.0337
_diffrn_reflns_av_unetI/netI 0.0597
_diffrn_reflns_Laue_measured_fraction_full 0.998
_diffrn_reflns_Laue_measured_fraction_max 0.829
_diffrn_reflns_limit_h_max 7
_diffrn_reflns_limit_h_min -7
_diffrn_reflns_limit_k_max 22
_diffrn_reflns_limit_k_min -23
_diffrn_reflns_limit_l_max 24
_diffrn_reflns_limit_l_min -20
_diffrn_reflns_number 14036
_diffrn_reflns_point_group_measured_fraction_full 0.998
_diffrn_reflns_point_group_measured_fraction_max 0.829
_diffrn_reflns_theta_full 25.242
_diffrn_reflns_theta_max 29.913
_diffrn_reflns_theta_min 3.346
_diffrn_source 'micro-focus sealed X-ray tube'
_exptl_absorpt_coefficient_mu 0.152
_exptl_absorpt_correction_T_max 1.00000
_exptl_absorpt_correction_T_min 0.70734
_exptl_absorpt_correction_type gaussian
_exptl_absorpt_process_details
;
CrysAlisPro 1.171.41.112a (Rigaku Oxford Diffraction, 2021)
Empirical absorption correction using spherical harmonics,
implemented in SCALE3 ABSPACK scaling algorithm.
;
_exptl_crystal_colour Colourless
_exptl_crystal_density_diffrn 1.569
_exptl_crystal_description Block
_exptl_crystal_F_000 768
_exptl_crystal_recrystallization_method 'Re-crystallisation from solvent: DCM/Pentane'
_exptl_crystal_size_max 0.300
_exptl_crystal_size_mid 0.150
_exptl_crystal_size_min 0.100
_refine_diff_density_max 0.626
_refine_diff_density_min -0.271
_refine_diff_density_rms 0.057
_refine_ls_extinction_method none
_refine_ls_goodness_of_fit_ref 1.037
_refine_ls_hydrogen_treatment mixed
_refine_ls_matrix_type full
_refine_ls_number_parameters 475
_refine_ls_number_reflns 7680
_refine_ls_number_restraints 0
_refine_ls_restrained_S_all 1.037
_refine_ls_R_factor_all 0.1050
_refine_ls_R_factor_gt 0.0594
_refine_ls_shift/su_max 0.000
_refine_ls_shift/su_mean 0.000
_refine_ls_structure_factor_coef Fsqd
_refine_ls_weighting_details 'w=1/[\s^2^(Fo^2^)+(0.0726P)^2^+0.3599P] where P=(Fo^2^+2Fc^2^)/3'
_refine_ls_weighting_scheme calc
_refine_ls_wR_factor_gt 0.1408
_refine_ls_wR_factor_ref 0.1702
_reflns_Friedel_coverage 0.000
_reflns_number_gt 4616
_reflns_number_total 7680
_reflns_threshold_expression 'I > 2\s(I)'
_cod_data_source_file d2ob00643j2.cif
_cod_data_source_block RM2140_auto
_cod_depositor_comments
;
The following automatic conversions were performed:

data item '_atom_sites_solution_primary' value 'Direct' was changed
to 'direct' in accordance with the
/home/data/users/saulius/crontab/automatic-downloads/rss-feeds/RSC/lib/dictionaries/cif_core.dic
dictionary named 'cif_core.dic' version 2.4.2 last updated on
2011-04-26.

Automatic conversion script
Id: cif_fix_values 7556 2019-12-06 15:28:31Z antanas 
;
_cod_original_cell_volume 1601.54(16)
_cod_database_code 7158681
_shelx_space_group_comment
;
The symmetry employed for this shelxl refinement is uniquely defined
by the following loop, which should always be used as a source of
symmetry information in preference to the above space-group names.
They are only intended as comments.
;
_shelx_estimated_absorpt_t_min 0.956
_shelx_estimated_absorpt_t_max 0.985

loop_
_space_group_symop_operation_xyz
'x, y, z'
'-x, -y, -z'

loop_
_atom_site_label
_atom_site_type_symbol
_atom_site_fract_x
_atom_site_fract_y
_atom_site_fract_z
_atom_site_U_iso_or_equiv
_atom_site_adp_type
_atom_site_occupancy
_atom_site_site_symmetry_order
_atom_site_calc_flag
_atom_site_refinement_flags_posn
_atom_site_refinement_flags_adp
_atom_site_refinement_flags_occupancy
_atom_site_disorder_assembly
_atom_site_disorder_group
F1 F 1.0660(3) 0.14244(10) 0.15600(10) 0.0449(4) Uani 1 1 d . . . . .
F7 F 0.5440(3) 0.31281(11) 0.33141(10) 0.0480(4) Uani 1 1 d . . . . .
F2 F 0.9351(3) 0.25878(11) 0.21075(11) 0.0545(5) Uani 1 1 d . . . . .
F4 F 0.2733(3) 0.32615(11) 0.05406(11) 0.0532(4) Uani 1 1 d . . . . .
O4 O 0.0695(4) 0.40840(15) 0.52320(13) 0.0588(6) Uani 1 1 d . . . . .
F5 F 0.3983(3) 0.20700(11) 0.00142(10) 0.0482(4) Uani 1 1 d . . . . .
O5 O 0.3843(3) 0.32527(14) 0.54311(11) 0.0462(5) Uani 1 1 d . . . . .
F3 F 0.5388(3) 0.35204(11) 0.16025(11) 0.0528(5) Uani 1 1 d . . . . .
F12 F 0.2566(3) 0.53864(12) 0.01953(10) 0.0602(5) Uani 1 1 d . . . . .
F11 F -0.1627(3) 0.28416(12) 0.47766(12) 0.0626(5) Uani 1 1 d . . . . .
F8 F 0.4505(3) 0.16757(12) 0.31638(12) 0.0660(6) Uani 1 1 d . . . . .
F10 F -0.2497(3) 0.13743(13) 0.46452(14) 0.0700(6) Uani 1 1 d . . . . .
F9 F 0.0541(4) 0.07890(12) 0.38199(13) 0.0696(6) Uani 1 1 d . . . . .
F6 F 0.7277(4) -0.09136(15) 0.43119(12) 0.0811(7) Uani 1 1 d . . . . .
C14 C 0.8680(4) 0.18636(16) 0.12957(15) 0.0306(5) Uani 1 1 d . . . . .
C9 C 0.7371(4) 0.17057(15) 0.07624(15) 0.0286(5) Uani 1 1 d . . . . .
C8 C 0.8074(4) 0.10232(16) 0.04700(15) 0.0304(5) Uani 1 1 d . . . . .
H8 H 0.970090 0.084903 0.062917 0.037 Uiso 1 1 calc R U . . .
C34 C 0.5908(6) 0.2549(2) 0.66665(19) 0.0573(8) Uani 1 1 d . . . . .
H34A H 0.579470 0.198801 0.664113 0.086 Uiso 1 1 calc R U . . .
H34B H 0.595354 0.243674 0.724487 0.086 Uiso 1 1 calc R U . . .
H34C H 0.731406 0.285281 0.636782 0.086 Uiso 1 1 calc R U . . .
C10 C 0.5358(4) 0.21899(16) 0.05276(15) 0.0320(5) Uani 1 1 d . . . . .
C13 C 0.8020(5) 0.24632(17) 0.15857(16) 0.0358(6) Uani 1 1 d . . . . .
C22 C -0.0162(5) 0.45886(18) 0.22205(17) 0.0398(6) Uani 1 1 d . . . . .
H22 H -0.150546 0.427840 0.251269 0.048 Uiso 1 1 calc R U . . .
C25 C 0.2444(5) 0.38909(17) 0.40939(15) 0.0341(6) Uani 1 1 d . . . . .
H25 H 0.408865 0.403874 0.390853 0.041 Uiso 1 1 calc R U . . .
C24 C 0.0968(5) 0.46784(17) 0.35102(16) 0.0381(6) Uani 1 1 d . . . . .
H24 H -0.069690 0.455046 0.367069 0.046 Uiso 1 1 calc R U . . .
C11 C 0.4677(4) 0.27939(16) 0.08009(16) 0.0347(6) Uani 1 1 d . . . . .
C12 C 0.6023(5) 0.29330(16) 0.13323(16) 0.0355(6) Uani 1 1 d . . . . .
C30 C 0.2996(5) 0.19684(19) 0.35633(18) 0.0430(7) Uani 1 1 d . . . . .
C31 C 0.3434(4) 0.27165(17) 0.36428(16) 0.0351(6) Uani 1 1 d . . . . .
C18 C 0.3346(5) 0.52993(18) 0.21843(17) 0.0389(6) Uani 1 1 d . . . . .
H18 H 0.442930 0.548021 0.245245 0.047 Uiso 1 1 calc R U . . .
C19 C 0.3752(5) 0.54833(18) 0.13665(16) 0.0416(6) Uani 1 1 d . . . . .
H19 H 0.509335 0.579052 0.106912 0.050 Uiso 1 1 calc R U . . .
C21 C 0.0217(5) 0.47669(19) 0.14023(18) 0.0451(7) Uani 1 1 d . . . . .
H21 H -0.085094 0.458576 0.112932 0.054 Uiso 1 1 calc R U . . .
C15 C 0.8053(4) 0.14445(16) -0.04732(16) 0.0327(6) Uani 1 1 d . . . . .
C23 C 0.1383(5) 0.48547(16) 0.26210(15) 0.0341(6) Uani 1 1 d . . . . .
C5 C 0.4954(5) 0.00020(17) 0.22872(17) 0.0394(6) Uani 1 1 d . . . . .
H5 H 0.359464 0.028997 0.201851 0.047 Uiso 1 1 calc R U . . .
C6 C 0.6727(4) -0.01617(15) 0.18367(16) 0.0323(5) Uani 1 1 d . . . . .
C1 C 0.8679(5) -0.06021(17) 0.22463(18) 0.0405(6) Uani 1 1 d . . . . .
H1 H 0.990209 -0.072376 0.194788 0.049 Uiso 1 1 calc R U . . .
C27 C -0.0078(5) 0.25681(19) 0.43709(17) 0.0404(6) Uani 1 1 d . . . . .
C28 C -0.0559(5) 0.18194(19) 0.42991(18) 0.0451(7) Uani 1 1 d . . . . .
C4 C 0.5135(5) -0.02484(19) 0.31251(18) 0.0472(7) Uani 1 1 d . . . . .
H4 H 0.392538 -0.013145 0.343144 0.057 Uiso 1 1 calc R U . . .
C29 C 0.0985(5) 0.15194(19) 0.38938(18) 0.0459(7) Uani 1 1 d . . . . .
C26 C 0.1927(4) 0.30452(16) 0.40458(14) 0.0323(6) Uani 1 1 d . . . . .
C17 C 1.1869(5) 0.31611(19) -0.18387(17) 0.0439(7) Uani 1 1 d . . . . .
H17A H 1.200382 0.356061 -0.243156 0.066 Uiso 1 1 calc R U . . .
H17B H 1.327922 0.280786 -0.166436 0.066 Uiso 1 1 calc R U . . .
H17C H 1.163859 0.350604 -0.153069 0.066 Uiso 1 1 calc R U . . .
C16 C 0.9877(5) 0.25684(18) -0.16713(15) 0.0375(6) Uani 1 1 d . . . . .
H16A H 0.846027 0.291672 -0.189072 0.045 Uiso 1 1 calc R U . . .
H16B H 1.015104 0.217462 -0.193482 0.045 Uiso 1 1 calc R U . . .
C20 C 0.2168(5) 0.52104(18) 0.09966(16) 0.0403(6) Uani 1 1 d . . . . .
C2 C 0.8864(5) -0.0864(2) 0.3076(2) 0.0507(8) Uani 1 1 d . . . . .
H2 H 1.018717 -0.117535 0.335621 0.061 Uiso 1 1 calc R U . . .
C3 C 0.7099(6) -0.0666(2) 0.34937(18) 0.0500(8) Uani 1 1 d . . . . .
C33 C 0.3879(6) 0.3109(2) 0.62815(17) 0.0507(8) Uani 1 1 d . . . . .
H33A H 0.244968 0.281230 0.658552 0.061 Uiso 1 1 calc R U . . .
H33B H 0.398367 0.367988 0.629979 0.061 Uiso 1 1 calc R U . . .
C32 C 0.2203(5) 0.37607(18) 0.49818(16) 0.0402(6) Uani 1 1 d . . . . .
O2 O 0.9652(3) 0.20561(11) -0.07770(10) 0.0352(4) Uani 1 1 d . . . . .
O1 O 0.6777(4) 0.12832(14) -0.08896(12) 0.0494(5) Uani 1 1 d . . . . .
C7 C 0.6603(4) 0.01829(16) 0.09127(16) 0.0332(6) Uani 1 1 d . . . . .
H7 H 0.496899 0.032406 0.074794 0.040 Uiso 1 1 calc R U . . .
O3 O 0.7520(4) -0.04343(13) 0.06411(13) 0.0471(5) Uani 1 1 d . . . . .
H3 H 0.652488 -0.081608 0.072065 0.13(2) Uiso 1 1 calc R . . . .
O6 O 0.1582(4) 0.54452(13) 0.35685(14) 0.0573(6) Uani 1 1 d . . . . .
H6 H 0.097297 0.543542 0.400087 0.14(2) Uiso 1 1 calc R . . . .

loop_
_atom_site_aniso_label
_atom_site_aniso_U_11
_atom_site_aniso_U_22
_atom_site_aniso_U_33
_atom_site_aniso_U_23
_atom_site_aniso_U_13
_atom_site_aniso_U_12
F1 0.0393(9) 0.0437(9) 0.0572(10) -0.0263(8) -0.0206(8) 0.0084(7)
F7 0.0456(10) 0.0515(10) 0.0525(10) -0.0296(8) 0.0177(8) -0.0081(8)
F2 0.0675(12) 0.0572(11) 0.0543(10) -0.0372(9) -0.0226(9) 0.0026(9)
F4 0.0405(10) 0.0526(10) 0.0659(11) -0.0266(9) -0.0085(8) 0.0156(8)
O4 0.0761(16) 0.0634(14) 0.0406(12) -0.0282(11) 0.0015(11) 0.0226(12)
F5 0.0413(9) 0.0602(11) 0.0524(10) -0.0322(9) -0.0217(8) 0.0086(8)
O5 0.0532(12) 0.0607(13) 0.0304(10) -0.0259(10) -0.0068(9) 0.0131(10)
F3 0.0677(12) 0.0465(10) 0.0556(11) -0.0338(9) 0.0011(9) 0.0070(8)
F12 0.0878(14) 0.0637(12) 0.0288(9) -0.0205(8) 0.0049(9) -0.0149(10)
F11 0.0530(11) 0.0667(12) 0.0730(13) -0.0382(11) 0.0262(9) -0.0051(9)
F8 0.0825(14) 0.0582(12) 0.0731(13) -0.0458(11) 0.0251(11) -0.0042(10)
F10 0.0517(11) 0.0633(12) 0.0920(15) -0.0328(11) 0.0151(10) -0.0204(9)
F9 0.0861(15) 0.0499(11) 0.0857(14) -0.0418(11) 0.0029(12) -0.0156(10)
F6 0.1016(17) 0.0898(16) 0.0374(10) -0.0148(11) -0.0123(11) -0.0071(13)
C14 0.0307(13) 0.0281(13) 0.0315(13) -0.0117(10) -0.0071(10) 0.0006(10)
C9 0.0303(13) 0.0268(12) 0.0280(12) -0.0117(10) -0.0012(10) -0.0035(10)
C8 0.0291(13) 0.0296(13) 0.0336(13) -0.0149(11) -0.0023(10) -0.0040(10)
C34 0.069(2) 0.064(2) 0.0407(17) -0.0240(16) -0.0150(16) 0.0002(17)
C10 0.0315(14) 0.0336(14) 0.0296(13) -0.0125(11) -0.0055(10) -0.0026(10)
C13 0.0423(16) 0.0355(14) 0.0321(13) -0.0167(11) -0.0070(11) -0.0059(11)
C22 0.0402(16) 0.0377(15) 0.0378(15) -0.0136(12) 0.0025(12) -0.0071(12)
C25 0.0377(14) 0.0386(14) 0.0271(13) -0.0160(11) 0.0014(11) 0.0031(11)
C24 0.0465(16) 0.0346(14) 0.0344(14) -0.0170(12) 0.0021(12) 0.0034(12)
C11 0.0295(14) 0.0310(13) 0.0375(14) -0.0105(11) 0.0006(11) 0.0038(10)
C12 0.0463(16) 0.0294(13) 0.0326(14) -0.0162(11) 0.0052(12) -0.0015(11)
C30 0.0503(18) 0.0440(16) 0.0403(16) -0.0245(13) 0.0028(13) 0.0028(13)
C31 0.0347(14) 0.0389(15) 0.0303(13) -0.0147(11) 0.0004(11) 0.0002(11)
C18 0.0415(16) 0.0384(15) 0.0356(14) -0.0150(12) -0.0062(12) -0.0027(12)
C19 0.0425(16) 0.0430(16) 0.0324(14) -0.0111(12) 0.0033(12) -0.0090(12)
C21 0.0523(18) 0.0442(17) 0.0409(16) -0.0204(13) -0.0022(13) -0.0123(13)
C15 0.0327(14) 0.0323(14) 0.0393(14) -0.0216(12) -0.0002(11) -0.0046(11)
C23 0.0396(15) 0.0292(13) 0.0316(13) -0.0123(11) -0.0016(11) 0.0031(11)
C5 0.0372(15) 0.0330(14) 0.0433(16) -0.0132(12) -0.0032(12) 0.0047(11)
C6 0.0323(14) 0.0219(12) 0.0405(14) -0.0121(11) -0.0009(11) -0.0030(10)
C1 0.0326(15) 0.0344(14) 0.0525(17) -0.0180(13) -0.0034(12) 0.0014(11)
C27 0.0365(15) 0.0473(17) 0.0346(14) -0.0167(13) 0.0031(12) 0.0050(12)
C28 0.0397(16) 0.0429(17) 0.0477(17) -0.0159(14) 0.0010(13) -0.0070(13)
C4 0.0552(19) 0.0393(16) 0.0441(17) -0.0167(14) 0.0067(14) -0.0011(14)
C29 0.0568(19) 0.0385(16) 0.0448(17) -0.0205(14) -0.0067(14) -0.0011(14)
C26 0.0366(14) 0.0357(14) 0.0227(12) -0.0117(11) -0.0027(10) 0.0063(11)
C17 0.0496(17) 0.0422(16) 0.0340(15) -0.0118(13) 0.0000(13) -0.0073(13)
C16 0.0470(16) 0.0386(15) 0.0281(13) -0.0159(12) -0.0015(12) -0.0026(12)
C20 0.0557(18) 0.0364(15) 0.0282(13) -0.0142(12) 0.0006(12) -0.0027(13)
C2 0.0443(18) 0.0435(17) 0.0532(19) -0.0108(14) -0.0172(15) 0.0039(13)
C3 0.065(2) 0.0433(17) 0.0339(15) -0.0093(13) -0.0090(14) -0.0061(15)
C33 0.068(2) 0.0607(19) 0.0278(14) -0.0236(14) -0.0053(14) 0.0041(16)
C32 0.0513(17) 0.0391(15) 0.0319(14) -0.0180(12) 0.0016(13) 0.0050(13)
O2 0.0414(10) 0.0370(10) 0.0290(9) -0.0160(8) -0.0021(8) -0.0091(8)
O1 0.0510(12) 0.0614(13) 0.0416(11) -0.0275(10) -0.0011(9) -0.0213(10)
C7 0.0290(13) 0.0321(13) 0.0419(15) -0.0196(12) -0.0002(11) -0.0024(10)
O3 0.0504(12) 0.0396(11) 0.0606(13) -0.0310(10) 0.0066(10) -0.0093(10)
O6 0.0884(17) 0.0418(12) 0.0455(13) -0.0240(10) 0.0057(12) 0.0019(11)

loop_
_atom_type_symbol
_atom_type_description
_atom_type_scat_dispersion_real
_atom_type_scat_dispersion_imag
_atom_type_scat_source
C C 0.0033 0.0016 'International Tables Vol C Tables 4.2.6.8 and 6.1.1.4'
H H 0.0000 0.0000 'International Tables Vol C Tables 4.2.6.8 and 6.1.1.4'
O O 0.0106 0.0060 'International Tables Vol C Tables 4.2.6.8 and 6.1.1.4'
F F 0.0171 0.0103 'International Tables Vol C Tables 4.2.6.8 and 6.1.1.4'

loop_
_geom_angle_atom_site_label_1
_geom_angle_atom_site_label_2
_geom_angle_atom_site_label_3
_geom_angle
_geom_angle_site_symmetry_1
_geom_angle_site_symmetry_3
_geom_angle_publ_flag
C32 O5 C33 116.8(2) . . ?
F1 C14 C9 120.3(2) . . ?
F1 C14 C13 117.3(2) . . ?
C9 C14 C13 122.4(2) . . ?
C14 C9 C10 115.9(2) . . ?
C14 C9 C8 121.9(2) . . ?
C10 C9 C8 122.2(2) . . ?
C9 C8 C15 109.50(19) . . ?
C9 C8 C7 111.2(2) . . ?
C15 C8 C7 114.36(19) . . ?
C9 C8 H8 107.1 . . ?
C15 C8 H8 107.1 . . ?
C7 C8 H8 107.1 . . ?
C33 C34 H34A 109.5 . . ?
C33 C34 H34B 109.5 . . ?
H34A C34 H34B 109.5 . . ?
C33 C34 H34C 109.5 . . ?
H34A C34 H34C 109.5 . . ?
H34B C34 H34C 109.5 . . ?
F5 C10 C11 117.7(2) . . ?
F5 C10 C9 119.5(2) . . ?
C11 C10 C9 122.8(2) . . ?
F2 C13 C12 120.3(2) . . ?
F2 C13 C14 119.9(2) . . ?
C12 C13 C14 119.8(2) . . ?
C21 C22 C23 121.1(3) . . ?
C21 C22 H22 119.4 . . ?
C23 C22 H22 119.4 . . ?
C26 C25 C32 111.1(2) . . ?
C26 C25 C24 112.5(2) . . ?
C32 C25 C24 111.3(2) . . ?
C26 C25 H25 107.2 . . ?
C32 C25 H25 107.2 . . ?
C24 C25 H25 107.2 . . ?
O6 C24 C23 107.6(2) . . ?
O6 C24 C25 109.5(2) . . ?
C23 C24 C25 111.0(2) . . ?
O6 C24 H24 109.6 . . ?
C23 C24 H24 109.6 . . ?
C25 C24 H24 109.6 . . ?
F4 C11 C10 120.6(2) . . ?
F4 C11 C12 119.8(2) . . ?
C10 C11 C12 119.6(2) . . ?
F3 C12 C13 120.1(2) . . ?
F3 C12 C11 120.4(2) . . ?
C13 C12 C11 119.5(2) . . ?
F8 C30 C29 119.6(2) . . ?
F8 C30 C31 120.7(3) . . ?
C29 C30 C31 119.7(2) . . ?
F7 C31 C30 117.3(2) . . ?
F7 C31 C26 119.9(2) . . ?
C30 C31 C26 122.8(3) . . ?
C19 C18 C23 121.2(2) . . ?
C19 C18 H18 119.4 . . ?
C23 C18 H18 119.4 . . ?
C20 C19 C18 118.2(3) . . ?
C20 C19 H19 120.9 . . ?
C18 C19 H19 120.9 . . ?
C20 C21 C22 118.3(3) . . ?
C20 C21 H21 120.8 . . ?
C22 C21 H21 120.8 . . ?
O1 C15 O2 124.0(2) . . ?
O1 C15 C8 127.4(2) . . ?
O2 C15 C8 108.54(19) . . ?
C22 C23 C18 118.4(2) . . ?
C22 C23 C24 121.7(2) . . ?
C18 C23 C24 119.9(2) . . ?
C6 C5 C4 121.1(3) . . ?
C6 C5 H5 119.4 . . ?
C4 C5 H5 119.4 . . ?
C5 C6 C1 118.5(2) . . ?
C5 C6 C7 120.7(2) . . ?
C1 C6 C7 120.7(2) . . ?
C2 C1 C6 120.9(3) . . ?
C2 C1 H1 119.5 . . ?
C6 C1 H1 119.5 . . ?
F11 C27 C28 118.0(3) . . ?
F11 C27 C26 119.1(2) . . ?
C28 C27 C26 122.9(2) . . ?
F10 C28 C29 120.3(3) . . ?
F10 C28 C27 120.1(3) . . ?
C29 C28 C27 119.5(3) . . ?
C3 C4 C5 118.0(3) . . ?
C3 C4 H4 121.0 . . ?
C5 C4 H4 121.0 . . ?
F9 C29 C28 120.2(3) . . ?
F9 C29 C30 120.1(3) . . ?
C28 C29 C30 119.7(3) . . ?
C31 C26 C27 115.5(2) . . ?
C31 C26 C25 121.0(2) . . ?
C27 C26 C25 123.5(2) . . ?
C16 C17 H17A 109.5 . . ?
C16 C17 H17B 109.5 . . ?
H17A C17 H17B 109.5 . . ?
C16 C17 H17C 109.5 . . ?
H17A C17 H17C 109.5 . . ?
H17B C17 H17C 109.5 . . ?
O2 C16 C17 106.3(2) . . ?
O2 C16 H16A 110.5 . . ?
C17 C16 H16A 110.5 . . ?
O2 C16 H16B 110.5 . . ?
C17 C16 H16B 110.5 . . ?
H16A C16 H16B 108.7 . . ?
F12 C20 C21 118.9(2) . . ?
F12 C20 C19 118.3(3) . . ?
C21 C20 C19 122.7(2) . . ?
C3 C2 C1 118.7(3) . . ?
C3 C2 H2 120.7 . . ?
C1 C2 H2 120.7 . . ?
F6 C3 C4 118.1(3) . . ?
F6 C3 C2 119.1(3) . . ?
C4 C3 C2 122.7(3) . . ?
O5 C33 C34 108.1(2) . . ?
O5 C33 H33A 110.1 . . ?
C34 C33 H33A 110.1 . . ?
O5 C33 H33B 110.1 . . ?
C34 C33 H33B 110.1 . . ?
H33A C33 H33B 108.4 . . ?
O4 C32 O5 124.7(2) . . ?
O4 C32 C25 124.0(3) . . ?
O5 C32 C25 111.2(2) . . ?
C15 O2 C16 117.87(19) . . ?
O3 C7 C6 112.0(2) . . ?
O3 C7 C8 106.4(2) . . ?
C6 C7 C8 109.43(19) . . ?
O3 C7 H7 109.6 . . ?
C6 C7 H7 109.6 . . ?
C8 C7 H7 109.6 . . ?
C7 O3 H3 109.5 . . ?
C24 O6 H6 109.5 . . ?

loop_
_geom_bond_atom_site_label_1
_geom_bond_atom_site_label_2
_geom_bond_distance
_geom_bond_site_symmetry_2
_geom_bond_publ_flag
F1 C14 1.341(3) . ?
F7 C31 1.346(3) . ?
F2 C13 1.341(3) . ?
F4 C11 1.341(3) . ?
O4 C32 1.202(3) . ?
F5 C10 1.341(3) . ?
O5 C32 1.309(3) . ?
O5 C33 1.451(3) . ?
F3 C12 1.335(3) . ?
F12 C20 1.356(3) . ?
F11 C27 1.342(3) . ?
F8 C30 1.339(3) . ?
F10 C28 1.339(3) . ?
F9 C29 1.341(3) . ?
F6 C3 1.357(3) . ?
C14 C9 1.379(3) . ?
C14 C13 1.382(3) . ?
C9 C10 1.382(3) . ?
C9 C8 1.520(3) . ?
C8 C15 1.529(4) . ?
C8 C7 1.545(3) . ?
C8 H8 1.0000 . ?
C34 C33 1.484(4) . ?
C34 H34A 0.9800 . ?
C34 H34B 0.9800 . ?
C34 H34C 0.9800 . ?
C10 C11 1.371(3) . ?
C13 C12 1.367(4) . ?
C22 C21 1.383(4) . ?
C22 C23 1.385(4) . ?
C22 H22 0.9500 . ?
C25 C26 1.519(4) . ?
C25 C32 1.525(3) . ?
C25 C24 1.547(4) . ?
C25 H25 1.0000 . ?
C24 O6 1.411(3) . ?
C24 C23 1.512(4) . ?
C24 H24 1.0000 . ?
C11 C12 1.372(4) . ?
C30 C29 1.372(4) . ?
C30 C31 1.375(4) . ?
C31 C26 1.380(3) . ?
C18 C19 1.382(4) . ?
C18 C23 1.389(4) . ?
C18 H18 0.9500 . ?
C19 C20 1.370(4) . ?
C19 H19 0.9500 . ?
C21 C20 1.367(4) . ?
C21 H21 0.9500 . ?
C15 O1 1.203(3) . ?
C15 O2 1.318(3) . ?
C5 C6 1.388(4) . ?
C5 C4 1.390(4) . ?
C5 H5 0.9500 . ?
C6 C1 1.390(4) . ?
C6 C7 1.511(4) . ?
C1 C2 1.373(4) . ?
C1 H1 0.9500 . ?
C27 C28 1.374(4) . ?
C27 C26 1.387(4) . ?
C28 C29 1.366(4) . ?
C4 C3 1.362(4) . ?
C4 H4 0.9500 . ?
C17 C16 1.485(4) . ?
C17 H17A 0.9800 . ?
C17 H17B 0.9800 . ?
C17 H17C 0.9800 . ?
C16 O2 1.456(3) . ?
C16 H16A 0.9900 . ?
C16 H16B 0.9900 . ?
C2 C3 1.373(5) . ?
C2 H2 0.9500 . ?
C33 H33A 0.9900 . ?
C33 H33B 0.9900 . ?
C7 O3 1.430(3) . ?
C7 H7 1.0000 . ?
O3 H3 0.8400 . ?
O6 H6 0.8400 . ?
